data_4346613
loop_
_publ_author_name
'Nugent, Joseph W.'
'Reibenspies, Joseph H.'
'Hancock, Robert D.'

_publ_section_title
;
 Controlling the Fluorescence Response of PET Sensors via the Metal-Ion
 \p-Contacting Ability of the Fluorophore: Coumarin, a Weaker \p
 Contacter.
;
_journal_issue 20
_journal_name_full 'Inorganic chemistry'
_journal_page_first 9976
_journal_page_last 9988
_journal_paper_doi 10.1021/acs.inorgchem.5b01766
_journal_volume 54
_journal_year 2015
_chemical_formula_moiety 'C24 H23 N5 O10 Pb'
_chemical_formula_sum 'C24 H23 N5 O10 Pb'
_chemical_formula_weight 748.66
_space_group_crystal_system monoclinic
_space_group_IT_number 14
_space_group_name_Hall '-P 2ybc'
_space_group_name_H-M_alt 'P 1 21/c 1'
_atom_sites_solution_hydrogens geom
_atom_sites_solution_primary direct
_audit_creation_date 2014-11-20
_audit_creation_method
;
Olex2 1.2
(compiled 2014.11.20 svn.r3092 for OlexSys, GUI svn.r4949)
;
_cell_angle_alpha 90
_cell_angle_beta 109.2110(10)
_cell_angle_gamma 90
_cell_formula_units_Z 4
_cell_length_a 10.9460(3)
_cell_length_b 28.8405(7)
_cell_length_c 8.7430(2)
_cell_measurement_reflns_used 9838
_cell_measurement_temperature 110
_cell_measurement_theta_max 27.59
_cell_measurement_theta_min 2.57
_cell_volume 2606.36(11)
_computing_cell_refinement 'SAINT v8.34A (Bruker, 2013)'
_computing_data_collection 'APEXII (Bruker, 2013)'
_computing_data_reduction 'SAINT v8.34A (Bruker, 2013)'
_computing_molecular_graphics 'Olex2 (Dolomanov et al., 2009)'
_computing_publication_material 'Olex2 (Dolomanov et al., 2009)'
_computing_structure_refinement 'ShelXL (Sheldrick, 2008)'
_computing_structure_solution 'ShelXT (Sheldrick, 2008)'
_diffrn_ambient_temperature 110
_diffrn_detector 'CCD area detector'
_diffrn_detector_area_resol_mean 7.9
_diffrn_detector_type 'Bruker APEX2 area detector'
_diffrn_measured_fraction_theta_full 0.998
_diffrn_measured_fraction_theta_max 0.996
_diffrn_measurement_device 'three-circle diffractometer'
_diffrn_measurement_device_type 'Bruker APEX-II CCD'
_diffrn_measurement_method '\f and \w scans'
_diffrn_radiation_monochromator graphite
_diffrn_radiation_probe x-ray
_diffrn_radiation_type MoK\a
_diffrn_radiation_wavelength 0.71073
_diffrn_reflns_av_R_equivalents 0.0587
_diffrn_reflns_av_unetI/netI 0.0359
_diffrn_reflns_Laue_measured_fraction_full 0.998
_diffrn_reflns_Laue_measured_fraction_max 0.996
_diffrn_reflns_limit_h_max 14
_diffrn_reflns_limit_h_min -14
_diffrn_reflns_limit_k_max 37
_diffrn_reflns_limit_k_min -37
_diffrn_reflns_limit_l_max 11
_diffrn_reflns_limit_l_min -11
_diffrn_reflns_number 43701
_diffrn_reflns_point_group_measured_fraction_full 0.998
_diffrn_reflns_point_group_measured_fraction_max 0.996
_diffrn_reflns_theta_full 26.000
_diffrn_reflns_theta_max 27.608
_diffrn_reflns_theta_min 2.093
_diffrn_source 'sealed X-ray tube'
_diffrn_standards_number 0
_exptl_absorpt_coefficient_mu 6.540
_exptl_absorpt_correction_T_max 0.7456
_exptl_absorpt_correction_T_min 0.3152
_exptl_absorpt_correction_type multi-scan
_exptl_absorpt_process_details
;
SADABS-2014/4 (Bruker,2014/4) was used for absorption correction.
wR2(int) was 0.1504 before and 0.0678 after correction.
The Ratio of minimum to maximum transmission is 0.4227.
The \l/2 correction factor is 0.00150.
;
_exptl_crystal_colour colourless
_exptl_crystal_colour_primary colourless
_exptl_crystal_density_diffrn 1.908
_exptl_crystal_description block
_exptl_crystal_F_000 1456
_exptl_crystal_size_max 0.643
_exptl_crystal_size_mid 0.4
_exptl_crystal_size_min 0.122
_refine_diff_density_max 1.529
_refine_diff_density_min -2.553
_refine_diff_density_rms 0.137
_refine_ls_extinction_coef 0.00022(8)
_refine_ls_extinction_expression Fc^*^=kFc[1+0.001xFc^2^\l^3^/sin(2\q)]^-1/4^
_refine_ls_extinction_method 'SHELXL-2014/7 (Sheldrick 2014'
_refine_ls_goodness_of_fit_ref 1.060
_refine_ls_hydrogen_treatment constr
_refine_ls_matrix_type full
_refine_ls_number_parameters 364
_refine_ls_number_reflns 6024
_refine_ls_number_restraints 0
_refine_ls_restrained_S_all 1.060
_refine_ls_R_factor_all 0.0341
_refine_ls_R_factor_gt 0.0290
_refine_ls_shift/su_max 0.001
_refine_ls_shift/su_mean 0.000
_refine_ls_structure_factor_coef Fsqd
_refine_ls_weighting_details 'w=1/[\s^2^(Fo^2^)+(0.0050P)^2^+14.0000P] where P=(Fo^2^+2Fc^2^)/3'
_refine_ls_weighting_scheme calc
_refine_ls_wR_factor_gt 0.0636
_refine_ls_wR_factor_ref 0.0661
_reflns_Friedel_coverage 0.000
_reflns_number_gt 5503
_reflns_number_total 6024
_reflns_threshold_expression 'I > 2\s(I)'
_cod_data_source_file ic5b01766_si_002.cif
_cod_data_source_block rh117
_cod_database_code 4346613
_shelx_space_group_comment
;
The symmetry employed for this shelxl refinement is uniquely defined
by the following loop, which should always be used as a source of
symmetry information in preference to the above space-group names.
They are only intended as comments.
;
_shelx_estimated_absorpt_t_max 0.503
_shelx_estimated_absorpt_t_min 0.102
_olex2_refinement_description
;
1. Fixed Uiso
 At 1.2 times of:
  All C(H) groups, All C(H,H) groups
 At 1.5 times of:
  All C(H,H,H) groups
2.a Secondary CH2 refined with riding coordinates:
 C6(H6A,H6B), C7(H7A,H7B), C13(H13A,H13B)
2.b Aromatic/amide H refined with riding coordinates:
 C2(H2), C3(H3), C4(H4), C5(H5), C9(H9), C10(H10), C11(H11), C12(H12),
 C15(H15), C18(H18), C21(H21)
2.c Idealised Me refined as rotating group:
 C23(H23A,H23B,H23C), C24(H24A,H24B,H24C)
;
_shelx_shelxl_version_number 2014/7
_olex2_submission_special_instructions 'No special instructions were received'

loop_
_space_group_symop_operation_xyz
'x, y, z'
'-x, y+1/2, -z+1/2'
'-x, -y, -z'
'x, -y-1/2, z-1/2'

loop_
_atom_site_label
_atom_site_type_symbol
_atom_site_fract_x
_atom_site_fract_y
_atom_site_fract_z
_atom_site_U_iso_or_equiv
_atom_site_adp_type
_atom_site_occupancy
_atom_site_site_symmetry_order
_atom_site_calc_flag
_atom_site_refinement_flags_posn
Pb1 Pb 0.28109(2) 0.30186(2) 0.59475(2) 0.01106(6) Uani 1 1 d .
O1 O 0.5476(3) 0.54473(9) 0.7701(4) 0.0167(6) Uani 1 1 d .
O2 O 0.7310(3) 0.51696(11) 0.9390(4) 0.0263(7) Uani 1 1 d .
O3 O 0.1710(3) 0.61059(10) 0.3896(4) 0.0221(7) Uani 1 1 d .
O4 O 0.0670(3) 0.53041(10) 0.3082(4) 0.0256(7) Uani 1 1 d .
O5 O 0.1316(3) 0.36572(10) 0.4171(4) 0.0212(7) Uani 1 1 d .
O6 O 0.0093(3) 0.30593(10) 0.4109(4) 0.0222(7) Uani 1 1 d .
O7 O -0.0767(3) 0.37190(11) 0.3095(4) 0.0236(7) Uani 1 1 d .
O8 O 0.2945(4) 0.23149(11) 0.7955(4) 0.0285(8) Uani 1 1 d .
O9 O 0.3903(3) 0.20035(11) 0.6403(4) 0.0235(7) Uani 1 1 d .
O10 O 0.4158(3) 0.17137(11) 0.8783(4) 0.0282(8) Uani 1 1 d .
N1 N 0.5206(3) 0.30527(12) 0.7895(4) 0.0164(7) Uani 1 1 d .
N2 N 0.3566(3) 0.38111(11) 0.7401(4) 0.0107(6) Uani 1 1 d .
N3 N 0.1629(3) 0.32773(12) 0.7832(4) 0.0134(7) Uani 1 1 d .
N4 N 0.0199(4) 0.34808(12) 0.3789(4) 0.0172(7) Uani 1 1 d .
N5 N 0.3686(3) 0.20037(12) 0.7705(4) 0.0154(7) Uani 1 1 d .
C1 C 0.5510(4) 0.33706(14) 0.9077(5) 0.0137(8) Uani 1 1 d .
C2 C 0.6672(4) 0.33614(15) 1.0342(5) 0.0178(8) Uani 1 1 d .
H2 H 0.6866 0.3592 1.1163 0.021 Uiso 1 1 calc R
C3 C 0.7546(4) 0.30089(16) 1.0391(5) 0.0210(9) Uani 1 1 d .
H3 H 0.8339 0.2989 1.1264 0.025 Uiso 1 1 calc R
C4 C 0.7249(4) 0.26858(15) 0.9151(6) 0.0211(9) Uani 1 1 d .
H4 H 0.7841 0.2446 0.9145 0.025 Uiso 1 1 calc R
C5 C 0.6074(4) 0.27200(15) 0.7922(6) 0.0202(9) Uani 1 1 d .
H5 H 0.5871 0.2500 0.7065 0.024 Uiso 1 1 calc R
C6 C 0.4498(4) 0.37294(13) 0.9035(5) 0.0125(7) Uani 1 1 d .
H6A H 0.4018 0.3628 0.9759 0.015 Uiso 1 1 calc R
H6B H 0.4935 0.4025 0.9464 0.015 Uiso 1 1 calc R
C7 C 0.2413(4) 0.40471(13) 0.7558(5) 0.0138(8) Uani 1 1 d .
H7A H 0.1845 0.4150 0.6478 0.017 Uiso 1 1 calc R
H7B H 0.2684 0.4325 0.8254 0.017 Uiso 1 1 calc R
C8 C 0.1676(4) 0.37211(13) 0.8291(5) 0.0123(7) Uani 1 1 d .
C9 C 0.1080(4) 0.38774(15) 0.9360(5) 0.0175(8) Uani 1 1 d .
H9 H 0.1118 0.4196 0.9651 0.021 Uiso 1 1 calc R
C10 C 0.0426(4) 0.35634(16) 1.0000(5) 0.0208(9) Uani 1 1 d .
H10 H 0.0004 0.3662 1.0734 0.025 Uiso 1 1 calc R
C11 C 0.0396(4) 0.31015(15) 0.9552(5) 0.0188(9) Uani 1 1 d .
H11 H -0.0033 0.2878 0.9990 0.023 Uiso 1 1 calc R
C12 C 0.0997(4) 0.29723(14) 0.8463(5) 0.0160(8) Uani 1 1 d .
H12 H 0.0965 0.2656 0.8146 0.019 Uiso 1 1 calc R
C13 C 0.4155(4) 0.40540(13) 0.6310(5) 0.0125(7) Uani 1 1 d .
H13A H 0.3514 0.4059 0.5205 0.015 Uiso 1 1 calc R
H13B H 0.4907 0.3871 0.6265 0.015 Uiso 1 1 calc R
C14 C 0.4599(4) 0.45449(13) 0.6780(4) 0.0114(7) Uani 1 1 d .
C15 C 0.5792(4) 0.46224(14) 0.7849(5) 0.0150(8) Uani 1 1 d .
H15 H 0.6335 0.4363 0.8268 0.018 Uiso 1 1 calc R
C16 C 0.6278(4) 0.50802(14) 0.8385(5) 0.0171(8) Uani 1 1 d .
C17 C 0.4282(4) 0.53802(13) 0.6547(5) 0.0131(8) Uani 1 1 d .
C18 C 0.3618(4) 0.57813(14) 0.5877(5) 0.0147(8) Uani 1 1 d .
H18 H 0.3982 0.6077 0.6231 0.018 Uiso 1 1 calc R
C19 C 0.2428(4) 0.57444(14) 0.4693(5) 0.0157(8) Uani 1 1 d .
C20 C 0.1863(4) 0.53001(14) 0.4215(5) 0.0165(8) Uani 1 1 d .
C21 C 0.2555(4) 0.49091(14) 0.4880(5) 0.0151(8) Uani 1 1 d .
H21 H 0.2196 0.4612 0.4529 0.018 Uiso 1 1 calc R
C22 C 0.3787(4) 0.49402(13) 0.6073(5) 0.0129(7) Uani 1 1 d .
C23 C 0.2259(5) 0.65563(15) 0.4337(6) 0.0246(10) Uani 1 1 d .
H23A H 0.1665 0.6791 0.3690 0.037 Uiso 1 1 calc GR
H23B H 0.3086 0.6575 0.4133 0.037 Uiso 1 1 calc GR
H23C H 0.2401 0.6611 0.5489 0.037 Uiso 1 1 calc GR
C24 C 0.0088(5) 0.48585(16) 0.2565(7) 0.0323(12) Uani 1 1 d .
H24A H -0.0756 0.4901 0.1728 0.048 Uiso 1 1 calc GR
H24B H -0.0025 0.4695 0.3492 0.048 Uiso 1 1 calc GR
H24C H 0.0650 0.4676 0.2124 0.048 Uiso 1 1 calc GR

loop_
_atom_site_aniso_label
_atom_site_aniso_U_11
_atom_site_aniso_U_22
_atom_site_aniso_U_33
_atom_site_aniso_U_23
_atom_site_aniso_U_13
_atom_site_aniso_U_12
Pb1 0.01139(8) 0.01048(8) 0.00947(8) 0.00000(5) 0.00094(5) -0.00072(5)
O1 0.0151(14) 0.0105(13) 0.0190(15) -0.0009(11) -0.0017(12) -0.0026(11)
O2 0.0191(16) 0.0205(16) 0.0276(18) -0.0013(13) -0.0083(13) -0.0042(13)
O3 0.0241(16) 0.0121(14) 0.0236(16) 0.0043(12) -0.0010(13) 0.0027(12)
O4 0.0212(17) 0.0146(15) 0.0284(17) 0.0037(13) -0.0089(13) -0.0001(12)
O5 0.0148(15) 0.0201(15) 0.0220(16) 0.0037(12) -0.0032(12) -0.0042(12)
O6 0.0204(16) 0.0144(14) 0.0290(17) -0.0009(12) 0.0041(13) -0.0015(12)
O7 0.0174(16) 0.0260(17) 0.0236(16) 0.0029(13) 0.0015(13) 0.0073(13)
O8 0.044(2) 0.0229(16) 0.0258(17) 0.0121(14) 0.0215(16) 0.0190(15)
O9 0.0312(18) 0.0237(16) 0.0194(15) -0.0061(13) 0.0133(14) -0.0047(14)
O10 0.034(2) 0.0213(16) 0.0299(18) 0.0102(14) 0.0120(15) 0.0130(14)
N1 0.0126(17) 0.0135(16) 0.0202(18) 0.0002(13) 0.0014(14) 0.0017(13)
N2 0.0103(16) 0.0088(14) 0.0111(15) 0.0015(12) 0.0011(12) -0.0004(12)
N3 0.0097(16) 0.0155(16) 0.0139(16) -0.0014(13) 0.0026(13) 0.0014(13)
N4 0.0182(18) 0.0197(18) 0.0117(16) -0.0008(13) 0.0021(14) 0.0009(14)
N5 0.0129(17) 0.0160(16) 0.0169(17) -0.0024(14) 0.0044(13) 0.0002(13)
C1 0.0136(19) 0.0123(18) 0.0148(18) 0.0033(15) 0.0043(15) -0.0020(15)
C2 0.018(2) 0.019(2) 0.0145(19) 0.0003(16) 0.0037(16) -0.0023(16)
C3 0.011(2) 0.025(2) 0.021(2) 0.0069(18) -0.0031(16) -0.0009(17)
C4 0.016(2) 0.0150(19) 0.031(2) 0.0053(18) 0.0047(18) 0.0017(16)
C5 0.015(2) 0.0133(19) 0.030(2) -0.0032(17) 0.0041(18) 0.0002(16)
C6 0.0128(19) 0.0135(18) 0.0084(17) -0.0003(14) -0.0004(14) -0.0012(14)
C7 0.017(2) 0.0093(17) 0.0145(18) -0.0002(14) 0.0049(15) 0.0009(15)
C8 0.0087(18) 0.0117(17) 0.0143(18) 0.0027(14) 0.0009(15) 0.0013(14)
C9 0.017(2) 0.017(2) 0.019(2) -0.0026(16) 0.0060(17) 0.0006(16)
C10 0.020(2) 0.025(2) 0.020(2) -0.0018(17) 0.0100(18) 0.0005(18)
C11 0.0115(19) 0.020(2) 0.024(2) 0.0062(17) 0.0057(17) -0.0010(16)
C12 0.0132(19) 0.0138(19) 0.020(2) 0.0015(15) 0.0041(16) 0.0021(15)
C13 0.0153(19) 0.0105(17) 0.0104(17) 0.0006(14) 0.0026(14) -0.0021(15)
C14 0.0142(19) 0.0105(17) 0.0092(17) 0.0003(14) 0.0035(15) -0.0011(14)
C15 0.016(2) 0.0119(18) 0.0159(19) 0.0022(15) 0.0030(16) -0.0013(15)
C16 0.016(2) 0.0152(19) 0.0163(19) 0.0005(16) 0.0001(16) -0.0016(16)
C17 0.0128(19) 0.0115(18) 0.0131(18) -0.0004(14) 0.0017(15) -0.0010(15)
C18 0.019(2) 0.0110(17) 0.0140(18) 0.0004(14) 0.0050(16) -0.0003(15)
C19 0.019(2) 0.0106(18) 0.0155(19) 0.0022(15) 0.0029(16) 0.0025(15)
C20 0.014(2) 0.0147(19) 0.016(2) 0.0028(15) -0.0007(16) -0.0009(15)
C21 0.018(2) 0.0110(18) 0.0140(19) 0.0003(15) 0.0019(16) -0.0014(15)
C22 0.016(2) 0.0107(17) 0.0109(17) 0.0023(14) 0.0029(15) -0.0015(15)
C23 0.026(2) 0.012(2) 0.032(3) 0.0052(17) 0.005(2) 0.0029(17)
C24 0.024(3) 0.020(2) 0.037(3) 0.001(2) -0.012(2) -0.0033(19)

loop_
_atom_type_symbol
_atom_type_description
_atom_type_scat_dispersion_real
_atom_type_scat_dispersion_imag
_atom_type_scat_source
C C 0.0033 0.0016 'International Tables Vol C Tables 4.2.6.8 and 6.1.1.4'
H H 0.0000 0.0000 'International Tables Vol C Tables 4.2.6.8 and 6.1.1.4'
N N 0.0061 0.0033 'International Tables Vol C Tables 4.2.6.8 and 6.1.1.4'
O O 0.0106 0.0060 'International Tables Vol C Tables 4.2.6.8 and 6.1.1.4'
Pb Pb -3.3944 10.1111 'International Tables Vol C Tables 4.2.6.8 and 6.1.1.4'

loop_
_geom_angle_atom_site_label_1
_geom_angle_atom_site_label_2
_geom_angle_atom_site_label_3
_geom_angle
O5 Pb1 O8 145.11(10)
O5 Pb1 N1 131.20(10)
O5 Pb1 N2 73.04(9)
N1 Pb1 O8 76.89(11)
N2 Pb1 O8 114.03(10)
N2 Pb1 N1 64.01(10)
N3 Pb1 O5 79.86(11)
N3 Pb1 O8 73.90(10)
N3 Pb1 N1 100.57(11)
N3 Pb1 N2 64.62(11)
C17 O1 C16 121.7(3)
C19 O3 C23 116.1(3)
C20 O4 C24 116.3(3)
N4 O5 Pb1 103.6(2)
N5 O8 Pb1 108.9(2)
C1 N1 Pb1 118.0(3)
C1 N1 C5 118.7(4)
C5 N1 Pb1 122.4(3)
C6 N2 Pb1 109.8(2)
C6 N2 C7 108.8(3)
C6 N2 C13 112.8(3)
C7 N2 Pb1 107.7(2)
C7 N2 C13 113.9(3)
C13 N2 Pb1 103.5(2)
C8 N3 Pb1 120.1(3)
C8 N3 C12 118.6(4)
C12 N3 Pb1 121.2(3)
O6 N4 O5 118.8(3)
O7 N4 O5 120.1(4)
O7 N4 O6 121.1(4)
O9 N5 O8 118.9(3)
O9 N5 O10 122.8(4)
O10 N5 O8 118.3(3)
N1 C1 C2 122.2(4)
N1 C1 C6 117.2(3)
C2 C1 C6 120.5(4)
C1 C2 H2 120.6
C1 C2 C3 118.8(4)
C3 C2 H2 120.6
C2 C3 H3 120.4
C4 C3 C2 119.2(4)
C4 C3 H3 120.4
C3 C4 H4 120.7
C5 C4 C3 118.6(4)
C5 C4 H4 120.7
N1 C5 C4 122.4(4)
N1 C5 H5 118.8
C4 C5 H5 118.8
N2 C6 C1 113.7(3)
N2 C6 H6A 108.8
N2 C6 H6B 108.8
C1 C6 H6A 108.8
C1 C6 H6B 108.8
H6A C6 H6B 107.7
N2 C7 H7A 109.6
N2 C7 H7B 109.6
N2 C7 C8 110.1(3)
H7A C7 H7B 108.2
C8 C7 H7A 109.6
C8 C7 H7B 109.6
N3 C8 C7 116.2(3)
N3 C8 C9 122.4(4)
C9 C8 C7 121.4(4)
C8 C9 H9 120.5
C8 C9 C10 118.9(4)
C10 C9 H9 120.5
C9 C10 H10 120.6
C9 C10 C11 118.9(4)
C11 C10 H10 120.6
C10 C11 H11 120.5
C12 C11 C10 119.0(4)
C12 C11 H11 120.5
N3 C12 C11 122.3(4)
N3 C12 H12 118.8
C11 C12 H12 118.8
N2 C13 H13A 108.3
N2 C13 H13B 108.3
N2 C13 C14 115.8(3)
H13A C13 H13B 107.4
C14 C13 H13A 108.3
C14 C13 H13B 108.3
C15 C14 C13 119.7(4)
C15 C14 C22 118.8(3)
C22 C14 C13 121.5(3)
C14 C15 H15 118.5
C14 C15 C16 123.1(4)
C16 C15 H15 118.5
O1 C16 C15 116.6(3)
O2 C16 O1 117.4(4)
O2 C16 C15 126.0(4)
O1 C17 C18 115.5(3)
O1 C17 C22 122.0(3)
C22 C17 C18 122.5(4)
C17 C18 H18 120.4
C19 C18 C17 119.2(4)
C19 C18 H18 120.4
O3 C19 C18 125.0(4)
O3 C19 C20 114.8(4)
C18 C19 C20 120.2(4)
O4 C20 C19 115.3(4)
O4 C20 C21 125.5(4)
C21 C20 C19 119.2(4)
C20 C21 H21 119.3
C20 C21 C22 121.4(4)
C22 C21 H21 119.3
C17 C22 C14 117.8(4)
C17 C22 C21 117.6(4)
C21 C22 C14 124.6(4)
O3 C23 H23A 109.5
O3 C23 H23B 109.5
O3 C23 H23C 109.5
H23A C23 H23B 109.5
H23A C23 H23C 109.5
H23B C23 H23C 109.5
O4 C24 H24A 109.5
O4 C24 H24B 109.5
O4 C24 H24C 109.5
H24A C24 H24B 109.5
H24A C24 H24C 109.5
H24B C24 H24C 109.5

loop_
_geom_bond_atom_site_label_1
_geom_bond_atom_site_label_2
_geom_bond_distance
Pb1 O5 2.610(3)
Pb1 O8 2.655(3)
Pb1 N1 2.616(3)
Pb1 N2 2.614(3)
Pb1 N3 2.520(3)
O1 C16 1.380(5)
O1 C17 1.377(5)
O2 C16 1.209(5)
O3 C19 1.353(5)
O3 C23 1.430(5)
O4 C20 1.355(5)
O4 C24 1.439(5)
O5 N4 1.263(5)
O6 N4 1.261(5)
O7 N4 1.240(5)
O8 N5 1.276(5)
O9 N5 1.237(5)
O10 N5 1.239(5)
N1 C1 1.339(5)
N1 C5 1.345(5)
N2 C6 1.476(5)
N2 C7 1.480(5)
N2 C13 1.490(5)
N3 C8 1.337(5)
N3 C12 1.344(5)
C1 C2 1.384(6)
C1 C6 1.507(6)
C2 H2 0.9500
C2 C3 1.387(6)
C3 H3 0.9500
C3 C4 1.385(7)
C4 H4 0.9500
C4 C5 1.382(6)
C5 H5 0.9500
C6 H6A 0.9900
C6 H6B 0.9900
C7 H7A 0.9900
C7 H7B 0.9900
C7 C8 1.511(5)
C8 C9 1.380(6)
C9 H9 0.9500
C9 C10 1.382(6)
C10 H10 0.9500
C10 C11 1.386(6)
C11 H11 0.9500
C11 C12 1.375(6)
C12 H12 0.9500
C13 H13A 0.9900
C13 H13B 0.9900
C13 C14 1.509(5)
C14 C15 1.351(6)
C14 C22 1.453(5)
C15 H15 0.9500
C15 C16 1.443(6)
C17 C18 1.389(5)
C17 C22 1.389(5)
C18 H18 0.9500
C18 C19 1.376(6)
C19 C20 1.425(6)
C20 C21 1.376(6)
C21 H21 0.9500
C21 C22 1.410(5)
C23 H23A 0.9800
C23 H23B 0.9800
C23 H23C 0.9800
C24 H24A 0.9800
C24 H24B 0.9800
C24 H24C 0.9800

loop_
_geom_torsion_atom_site_label_1
_geom_torsion_atom_site_label_2
_geom_torsion_atom_site_label_3
_geom_torsion_atom_site_label_4
_geom_torsion
Pb1 O5 N4 O6 -9.5(4)
Pb1 O5 N4 O7 171.4(3)
Pb1 O8 N5 O9 -19.8(4)
Pb1 O8 N5 O10 160.2(3)
Pb1 N1 C1 C2 167.6(3)
Pb1 N1 C1 C6 -9.0(5)
Pb1 N1 C5 C4 -166.6(3)
Pb1 N2 C6 C1 44.8(4)
Pb1 N2 C7 C8 50.4(3)
Pb1 N2 C13 C14 175.6(3)
Pb1 N3 C8 C7 2.7(4)
Pb1 N3 C8 C9 -177.9(3)
Pb1 N3 C12 C11 176.9(3)
O1 C17 C18 C19 178.8(4)
O1 C17 C22 C14 -3.0(6)
O1 C17 C22 C21 -179.9(4)
O3 C19 C20 O4 -2.6(6)
O3 C19 C20 C21 175.8(4)
O4 C20 C21 C22 -179.1(4)
N1 C1 C2 C3 -0.4(6)
N1 C1 C6 N2 -25.0(5)
N2 C7 C8 N3 -37.4(5)
N2 C7 C8 C9 143.3(4)
N2 C13 C14 C15 85.8(5)
N2 C13 C14 C22 -96.0(4)
N3 C8 C9 C10 1.0(6)
C1 N1 C5 C4 2.1(7)
C1 C2 C3 C4 1.9(6)
C2 C1 C6 N2 158.4(4)
C2 C3 C4 C5 -1.4(7)
C3 C4 C5 N1 -0.6(7)
C5 N1 C1 C2 -1.6(6)
C5 N1 C1 C6 -178.2(4)
C6 N2 C7 C8 -68.5(4)
C6 N2 C13 C14 -65.7(4)
C6 C1 C2 C3 176.1(4)
C7 N2 C6 C1 162.4(3)
C7 N2 C13 C14 59.0(4)
C7 C8 C9 C10 -179.6(4)
C8 N3 C12 C11 0.4(6)
C8 C9 C10 C11 0.3(6)
C9 C10 C11 C12 -1.2(7)
C10 C11 C12 N3 0.9(6)
C12 N3 C8 C7 179.3(3)
C12 N3 C8 C9 -1.3(6)
C13 N2 C6 C1 -70.2(4)
C13 N2 C7 C8 164.7(3)
C13 C14 C15 C16 -178.7(4)
C13 C14 C22 C17 -178.6(4)
C13 C14 C22 C21 -1.9(6)
C14 C15 C16 O1 -2.3(6)
C14 C15 C16 O2 176.4(4)
C15 C14 C22 C17 -0.4(6)
C15 C14 C22 C21 176.4(4)
C16 O1 C17 C18 -175.4(4)
C16 O1 C17 C22 3.8(6)
C17 O1 C16 O2 -180.0(4)
C17 O1 C16 C15 -1.1(6)
C17 C18 C19 O3 -177.0(4)
C17 C18 C19 C20 2.7(6)
C18 C17 C22 C14 176.1(4)
C18 C17 C22 C21 -0.8(6)
C18 C19 C20 O4 177.7(4)
C18 C19 C20 C21 -3.9(6)
C19 C20 C21 C22 2.7(6)
C20 C21 C22 C14 -177.1(4)
C20 C21 C22 C17 -0.4(6)
C22 C14 C15 C16 3.0(6)
C22 C17 C18 C19 -0.3(6)
C23 O3 C19 C18 0.4(6)
C23 O3 C19 C20 -179.3(4)
C24 O4 C20 C19 179.2(4)
C24 O4 C20 C21 0.9(7)
